data_4504817
loop_
_publ_author_name
'Aaker\"oy, Christer B.'
'Salmon, Debra J.'
'Smith, Michelle M.'
'Desper, John'

_publ_section_title
;
 Cyanophenyloximes:&#x2009; Reliable and Versatile Tools for Hydrogen-Bond
 Directed Supramolecular Synthesis of Cocrystals
;
_journal_issue 4
_journal_name_full 'Crystal Growth &amp; Design'
_journal_page_first 1033
_journal_paper_doi 10.1021/cg0600492
_journal_volume 6
_journal_year 2006
_chemical_formula_moiety
;
(C8 H5 Cl N2 O)2 (C14 H14 N4)
;
_chemical_formula_sum 'C30 H24 Cl2 N8 O2'
_chemical_formula_weight 599.47
_chemical_name_systematic
;
(3-chloro-phenylacetonitrile oxime)2, 1,4-di[(1-imidazolyl)methyl]benzene
;
_space_group_IT_number 2
_symmetry_cell_setting triclinic
_symmetry_space_group_name_Hall '-P 1'
_symmetry_space_group_name_H-M 'P -1'
_atom_sites_solution_hydrogens geom
_atom_sites_solution_primary direct
_atom_sites_solution_secondary difmap
_audit_creation_method SHELXL-97
_cell_angle_alpha 86.114(3)
_cell_angle_beta 89.633(4)
_cell_angle_gamma 73.472(3)
_cell_formula_units_Z 1
_cell_length_a 5.9000(10)
_cell_length_b 7.2231(12)
_cell_length_c 17.088(3)
_cell_measurement_reflns_used 2824
_cell_measurement_temperature 100(2)
_cell_measurement_theta_max 29.90
_cell_measurement_theta_min 2.40
_cell_volume 696.5(2)
_computing_cell_refinement 'Bruker XSCANS'
_computing_data_collection 'Bruker XSCANS'
_computing_data_reduction 'Bruker SHELXTL'
_computing_molecular_graphics 'Bruker SHELXTL'
_computing_publication_material 'Bruker SHELXTL'
_computing_structure_refinement 'SHELXL-97 (Sheldrick, 1997)'
_computing_structure_solution 'SHELXS-97 (Sheldrick, 1990)'
_diffrn_ambient_temperature 100(2)
_diffrn_measured_fraction_theta_full 0.976
_diffrn_measured_fraction_theta_max 0.976
_diffrn_measurement_device_type 'Bruker P4'
_diffrn_measurement_method '\w scans'
_diffrn_radiation_monochromator graphite
_diffrn_radiation_source 'fine-focus sealed tube'
_diffrn_radiation_type MoK\a
_diffrn_radiation_wavelength 0.71073
_diffrn_reflns_av_R_equivalents 0.0241
_diffrn_reflns_av_sigmaI/netI 0.0376
_diffrn_reflns_limit_h_max 8
_diffrn_reflns_limit_h_min -8
_diffrn_reflns_limit_k_max 10
_diffrn_reflns_limit_k_min -10
_diffrn_reflns_limit_l_max 24
_diffrn_reflns_limit_l_min -24
_diffrn_reflns_number 8022
_diffrn_reflns_theta_full 30.02
_diffrn_reflns_theta_max 30.02
_diffrn_reflns_theta_min 2.39
_exptl_absorpt_coefficient_mu 0.278
_exptl_absorpt_correction_T_max 1.000
_exptl_absorpt_correction_T_min 0.822
_exptl_absorpt_correction_type multi-scan
_exptl_absorpt_process_details SADABS
_exptl_crystal_colour colorless
_exptl_crystal_density_diffrn 1.429
_exptl_crystal_density_method 'not measured'
_exptl_crystal_description plate
_exptl_crystal_F_000 310
_exptl_crystal_size_max 0.40
_exptl_crystal_size_mid 0.24
_exptl_crystal_size_min 0.06
_refine_diff_density_max 0.540
_refine_diff_density_min -0.231
_refine_diff_density_rms 0.070
_refine_ls_extinction_method none
_refine_ls_goodness_of_fit_ref 1.038
_refine_ls_hydrogen_treatment mixed
_refine_ls_matrix_type full
_refine_ls_number_parameters 193
_refine_ls_number_reflns 3973
_refine_ls_number_restraints 0
_refine_ls_restrained_S_all 1.038
_refine_ls_R_factor_all 0.0527
_refine_ls_R_factor_gt 0.0453
_refine_ls_shift/su_max 0.001
_refine_ls_shift/su_mean 0.000
_refine_ls_structure_factor_coef Fsqd
_refine_ls_weighting_details 'calc w=1/[\s^2^(Fo^2^)+(0.0600P)^2^+0.3000P] where P=(Fo^2^+2Fc^2^)/3'
_refine_ls_weighting_scheme calc
_refine_ls_wR_factor_gt 0.1135
_refine_ls_wR_factor_ref 0.1183
_reflns_number_gt 3427
_reflns_number_total 3973
_reflns_threshold_expression >2sigma(I)
_cod_data_source_file cg0600492si20060201_122733.cif
_cod_data_source_block 2a
_cod_depositor_comments
;
The following automatic conversions were performed:

'_symmetry_cell_setting' value 'Triclinic' changed to 'triclinic'
according to /home/saulius/struct/CIF-dictionaries/cif_core.dic
dictionary named 'cif_core.dic' version 2.4.1 from 2010-06-29.

Automatic conversion script
Id: cif_fix_values 1715 2011-07-08 13:25:40Z adriana 
;
_cod_original_sg_symbol_H-M P-1
_cod_database_code 4504817

loop_
_symmetry_equiv_pos_as_xyz
'x, y, z'
'-x, -y, -z'

loop_
_atom_site_label
_atom_site_type_symbol
_atom_site_fract_x
_atom_site_fract_y
_atom_site_fract_z
_atom_site_U_iso_or_equiv
_atom_site_adp_type
_atom_site_occupancy
_atom_site_symmetry_multiplicity
_atom_site_calc_flag
_atom_site_refinement_flags
Cl1 Cl 0.72133(7) 0.93721(5) 0.42819(2) 0.02477(11) Uani 1 1 d .
N11 N -0.1343(2) 0.62265(16) 0.13895(7) 0.0147(2) Uani 1 1 d .
C12 C 0.0810(2) 0.5859(2) 0.17286(8) 0.0164(3) Uani 1 1 d .
H12 H 0.1241 0.6686 0.2073 0.020 Uiso 1 1 calc R
N13 N 0.2249(2) 0.42022(18) 0.15217(7) 0.0180(2) Uani 1 1 d .
C14 C 0.0938(3) 0.3475(2) 0.10244(8) 0.0183(3) Uani 1 1 d .
H14 H 0.1499 0.2292 0.0778 0.022 Uiso 1 1 calc R
C15 C -0.1279(3) 0.4705(2) 0.09387(8) 0.0178(3) Uani 1 1 d .
H15 H -0.2534 0.4546 0.0629 0.021 Uiso 1 1 calc R
C21 C -0.4264(2) 0.89989(19) 0.07290(8) 0.0152(3) Uani 1 1 d .
C22 C -0.3206(2) 1.0383(2) 0.04246(8) 0.0166(3) Uani 1 1 d .
H22 H -0.1978 1.0652 0.0712 0.025 Uiso 1 1 calc R
C26 C -0.6061(2) 0.86262(19) 0.02988(8) 0.0163(3) Uani 1 1 d .
H26 H -0.6796 0.7686 0.0501 0.024 Uiso 1 1 calc R
C27 C -0.3408(3) 0.7879(2) 0.15026(8) 0.0173(3) Uani 1 1 d .
H27A H -0.2985 0.8744 0.1866 0.021 Uiso 1 1 calc R
H27B H -0.4693 0.7412 0.1742 0.021 Uiso 1 1 calc R
C31 C 0.9707(2) 0.41491(19) 0.34543(8) 0.0144(3) Uani 1 1 d .
C32 C 0.8208(2) 0.5970(2) 0.36137(8) 0.0162(3) Uani 1 1 d .
H32 H 0.6632 0.6392 0.3414 0.019 Uiso 1 1 calc R
C33 C 0.9074(3) 0.7132(2) 0.40668(8) 0.0170(3) Uani 1 1 d .
C34 C 1.1374(3) 0.6570(2) 0.43645(8) 0.0194(3) Uani 1 1 d .
H34 H 1.1933 0.7402 0.4671 0.023 Uiso 1 1 calc R
C35 C 1.2831(3) 0.4764(2) 0.42032(8) 0.0196(3) Uani 1 1 d .
H35 H 1.4407 0.4352 0.4403 0.024 Uiso 1 1 calc R
C36 C 1.2010(2) 0.3550(2) 0.37523(8) 0.0171(3) Uani 1 1 d .
H36 H 1.3021 0.2314 0.3648 0.021 Uiso 1 1 calc R
C37 C 0.8863(2) 0.28958(19) 0.29508(8) 0.0151(3) Uani 1 1 d .
N37 N 0.6785(2) 0.35151(17) 0.26266(7) 0.0170(2) Uani 1 1 d .
O37 O 0.62579(19) 0.21899(15) 0.21817(6) 0.0200(2) Uani 1 1 d .
H37 H 0.481(4) 0.292(3) 0.1968(11) 0.024 Uiso 1 1 d .
C38 C 1.0425(3) 0.1009(2) 0.28048(8) 0.0181(3) Uani 1 1 d .
N38 N 1.1691(2) -0.0469(2) 0.26822(8) 0.0250(3) Uani 1 1 d .

loop_
_atom_site_aniso_label
_atom_site_aniso_U_11
_atom_site_aniso_U_22
_atom_site_aniso_U_33
_atom_site_aniso_U_23
_atom_site_aniso_U_13
_atom_site_aniso_U_12
Cl1 0.0273(2) 0.01606(18) 0.0282(2) -0.00779(13) 0.00063(14) -0.00042(14)
N11 0.0160(5) 0.0113(5) 0.0158(5) -0.0016(4) -0.0003(4) -0.0023(4)
C12 0.0166(6) 0.0161(6) 0.0179(6) -0.0008(5) -0.0012(5) -0.0068(5)
N13 0.0156(5) 0.0174(6) 0.0204(6) -0.0019(4) -0.0011(4) -0.0037(4)
C14 0.0207(7) 0.0146(6) 0.0185(6) -0.0039(5) -0.0009(5) -0.0027(5)
C15 0.0196(7) 0.0154(6) 0.0182(6) -0.0045(5) -0.0029(5) -0.0039(5)
C21 0.0156(6) 0.0115(6) 0.0162(6) -0.0020(5) 0.0009(5) -0.0002(5)
C22 0.0151(6) 0.0146(6) 0.0196(6) -0.0038(5) -0.0010(5) -0.0025(5)
C26 0.0166(6) 0.0117(6) 0.0207(6) -0.0018(5) 0.0019(5) -0.0041(5)
C27 0.0185(6) 0.0131(6) 0.0171(6) -0.0024(5) 0.0019(5) 0.0010(5)
C31 0.0159(6) 0.0138(6) 0.0139(6) -0.0012(5) 0.0006(4) -0.0049(5)
C32 0.0156(6) 0.0161(6) 0.0158(6) -0.0009(5) 0.0004(5) -0.0031(5)
C33 0.0200(7) 0.0131(6) 0.0170(6) -0.0021(5) 0.0022(5) -0.0029(5)
C34 0.0222(7) 0.0188(7) 0.0190(6) -0.0041(5) -0.0006(5) -0.0078(5)
C35 0.0173(6) 0.0216(7) 0.0199(7) -0.0023(5) -0.0031(5) -0.0053(5)
C36 0.0164(6) 0.0164(6) 0.0176(6) -0.0027(5) 0.0002(5) -0.0029(5)
C37 0.0159(6) 0.0136(6) 0.0161(6) -0.0014(5) 0.0017(5) -0.0048(5)
N37 0.0193(6) 0.0160(5) 0.0172(5) -0.0031(4) 0.0007(4) -0.0072(4)
O37 0.0174(5) 0.0173(5) 0.0258(5) -0.0064(4) -0.0046(4) -0.0046(4)
C38 0.0181(7) 0.0174(6) 0.0202(6) -0.0030(5) -0.0013(5) -0.0068(5)
N38 0.0227(6) 0.0204(6) 0.0319(7) -0.0063(5) -0.0005(5) -0.0052(5)

loop_
_atom_type_symbol
_atom_type_description
_atom_type_scat_dispersion_real
_atom_type_scat_dispersion_imag
_atom_type_scat_source
C C 0.0033 0.0016 'International Tables Vol C Tables 4.2.6.8 and 6.1.1.4'
H H 0.0000 0.0000 'International Tables Vol C Tables 4.2.6.8 and 6.1.1.4'
N N 0.0061 0.0033 'International Tables Vol C Tables 4.2.6.8 and 6.1.1.4'
O O 0.0106 0.0060 'International Tables Vol C Tables 4.2.6.8 and 6.1.1.4'
Cl Cl 0.1484 0.1585 'International Tables Vol C Tables 4.2.6.8 and 6.1.1.4'

loop_
_geom_angle_atom_site_label_1
_geom_angle_atom_site_label_2
_geom_angle_atom_site_label_3
_geom_angle
_geom_angle_site_symmetry_1
_geom_angle_site_symmetry_3
C12 N11 C15 107.00(12) . .
C12 N11 C27 126.99(12) . .
C15 N11 C27 125.95(12) . .
N13 C12 N11 111.49(12) . .
N13 C12 H12 124.3 . .
N11 C12 H12 124.3 . .
C12 N13 C14 105.51(12) . .
C15 C14 N13 109.74(13) . .
C15 C14 H14 125.1 . .
N13 C14 H14 125.1 . .
C14 C15 N11 106.26(13) . .
C14 C15 H15 126.9 . .
N11 C15 H15 126.9 . .
C26 C21 C22 118.94(12) . .
C26 C21 C27 120.86(12) . .
C22 C21 C27 120.17(12) . .
C26 C22 C21 120.38(13) 2_475 .
C26 C22 H22 119.8 2_475 .
C21 C22 H22 119.8 . .
C21 C26 C22 120.69(13) . 2_475
C21 C26 H26 119.7 . .
C22 C26 H26 119.7 2_475 .
N11 C27 C21 110.80(11) . .
N11 C27 H27A 109.5 . .
C21 C27 H27A 109.5 . .
N11 C27 H27B 109.5 . .
C21 C27 H27B 109.5 . .
H27A C27 H27B 108.1 . .
C36 C31 C32 120.03(12) . .
C36 C31 C37 120.03(12) . .
C32 C31 C37 119.92(12) . .
C33 C32 C31 118.51(13) . .
C33 C32 H32 120.7 . .
C31 C32 H32 120.7 . .
C32 C33 C34 122.40(13) . .
C32 C33 Cl1 118.84(11) . .
C34 C33 Cl1 118.76(11) . .
C35 C34 C33 118.39(13) . .
C35 C34 H34 120.8 . .
C33 C34 H34 120.8 . .
C34 C35 C36 120.71(13) . .
C34 C35 H35 119.6 . .
C36 C35 H35 119.6 . .
C35 C36 C31 119.95(13) . .
C35 C36 H36 120.0 . .
C31 C36 H36 120.0 . .
N37 C37 C38 121.05(13) . .
N37 C37 C31 119.90(12) . .
C38 C37 C31 119.01(12) . .
C37 N37 O37 112.97(12) . .
N37 O37 H37 100.4(12) . .
N38 C38 C37 178.70(16) . .

loop_
_geom_bond_atom_site_label_1
_geom_bond_atom_site_label_2
_geom_bond_distance
_geom_bond_site_symmetry_2
Cl1 C33 1.7388(14) .
N11 C12 1.3477(17) .
N11 C15 1.3763(17) .
N11 C27 1.4655(17) .
C12 N13 1.3244(18) .
C12 H12 0.9500 .
N13 C14 1.3770(18) .
C14 C15 1.358(2) .
C14 H14 0.9500 .
C15 H15 0.9500 .
C21 C26 1.3915(19) .
C21 C22 1.3927(19) .
C21 C27 1.5126(18) .
C22 C26 1.3921(19) 2_475
C22 H22 0.9500 .
C26 C22 1.3921(19) 2_475
C26 H26 0.9500 .
C27 H27A 0.9900 .
C27 H27B 0.9900 .
C31 C36 1.3922(19) .
C31 C32 1.4033(19) .
C31 C37 1.4749(18) .
C32 C33 1.379(2) .
C32 H32 0.9500 .
C33 C34 1.390(2) .
C34 C35 1.387(2) .
C34 H34 0.9500 .
C35 C36 1.391(2) .
C35 H35 0.9500 .
C36 H36 0.9500 .
C37 N37 1.2932(18) .
C37 C38 1.4484(19) .
N37 O37 1.3646(15) .
O37 H37 0.93(2) .
C38 N38 1.147(2) .

loop_
_geom_hbond_atom_site_label_D
_geom_hbond_atom_site_label_H
_geom_hbond_atom_site_label_A
_geom_hbond_distance_DH
_geom_hbond_distance_HA
_geom_hbond_distance_DA
_geom_hbond_angle_DHA
O37 H37 N13 0.93(2) 1.69(2) 2.6145(16) 176.3(18)

loop_
_geom_torsion_atom_site_label_1
_geom_torsion_atom_site_label_2
_geom_torsion_atom_site_label_3
_geom_torsion_atom_site_label_4
_geom_torsion
_geom_torsion_site_symmetry_4
C15 N11 C12 N13 0.17(16) .
C27 N11 C12 N13 177.57(12) .
N11 C12 N13 C14 -0.06(16) .
C12 N13 C14 C15 -0.08(16) .
N13 C14 C15 N11 0.18(16) .
C12 N11 C15 C14 -0.21(16) .
C27 N11 C15 C14 -177.65(12) .
C26 C21 C22 C26 0.0(2) 2_475
C27 C21 C22 C26 177.99(12) 2_475
C22 C21 C26 C22 0.0(2) 2_475
C27 C21 C26 C22 -177.97(12) 2_475
C12 N11 C27 C21 122.30(14) .
C15 N11 C27 C21 -60.77(18) .
C26 C21 C27 N11 94.61(15) .
C22 C21 C27 N11 -83.38(16) .
C36 C31 C32 C33 0.1(2) .
C37 C31 C32 C33 -178.05(12) .
C31 C32 C33 C34 0.5(2) .
C31 C32 C33 Cl1 -178.88(10) .
C32 C33 C34 C35 -0.6(2) .
Cl1 C33 C34 C35 178.73(11) .
C33 C34 C35 C36 0.2(2) .
C34 C35 C36 C31 0.4(2) .
C32 C31 C36 C35 -0.5(2) .
C37 C31 C36 C35 177.64(13) .
C36 C31 C37 N37 -174.78(13) .
C32 C31 C37 N37 3.4(2) .
C36 C31 C37 C38 2.90(19) .
C32 C31 C37 C38 -178.95(12) .
C38 C37 N37 O37 2.59(19) .
C31 C37 N37 O37 -179.78(11) .
N37 C37 C38 N38 115(7) .
C31 C37 C38 N38 -63(7) .
